data_4306313
loop_
_publ_author_name
'Biswarup Sarkar'
'Sanjit Konar'
'Carlos J. G\'omez-Garc\'ia'
'Ashutosh Ghosh'

_publ_section_title
;
Rare Example of \m-Nitrito-1\k2O,O':2\kOCoordinating Mode in Copper(II)
Nitrite Complexes with Monoanionic Tridentate Schiff Base Ligands:
Structure, Magnetic, and Electrochemical Properties
;
_journal_name_full 'Inorganic Chemistry'
_journal_page_first 11611
_journal_page_last 11619
_journal_paper_doi 10.1021/ic8011519
_journal_volume 47
_journal_year 2008
_chemical_formula_moiety 'C16 H23 Cu N3 O3'
_chemical_formula_sum 'C16 H23 Cu N3 O3'
_chemical_formula_weight 368.91
_chemical_name_systematic
; 
 ? 
;
_space_group_IT_number 14
_symmetry_cell_setting monoclinic
_symmetry_space_group_name_Hall '-P 2ybc'
_symmetry_space_group_name_H-M 'P 1 21/c 1'
_atom_sites_solution_hydrogens geom
_atom_sites_solution_primary direct
_atom_sites_solution_secondary difmap
_audit_creation_method SHELXL-97
_cell_angle_alpha 90.00
_cell_angle_beta 90.508(2)
_cell_angle_gamma 90.00
_cell_formula_units_Z 4
_cell_length_a 7.8302(10)
_cell_length_b 16.043(2)
_cell_length_c 13.0039(16)
_cell_measurement_temperature 110(2)
_cell_volume 1633.5(4)
_computing_cell_refinement 'Bruker SMART'
_computing_data_collection 'Bruker SMART'
_computing_data_reduction 'Bruker SAINT'
_computing_molecular_graphics 'Bruker SHELXTL'
_computing_publication_material 'Bruker SHELXTL'
_computing_structure_refinement 'SHELXL-97 (Sheldrick, 1997)'
_computing_structure_solution 'SHELXS-97 (Sheldrick, 1990)'
_diffrn_ambient_temperature 110(2)
_diffrn_measured_fraction_theta_full 0.972
_diffrn_measured_fraction_theta_max 0.972
_diffrn_radiation_monochromator graphite
_diffrn_radiation_source 'fine-focus sealed tube'
_diffrn_radiation_type MoK\a
_diffrn_radiation_wavelength 0.71073
_diffrn_reflns_av_R_equivalents 0.0235
_diffrn_reflns_av_sigmaI/netI 0.0256
_diffrn_reflns_limit_h_max 10
_diffrn_reflns_limit_h_min -8
_diffrn_reflns_limit_k_max 20
_diffrn_reflns_limit_k_min -18
_diffrn_reflns_limit_l_max 16
_diffrn_reflns_limit_l_min -14
_diffrn_reflns_number 9954
_diffrn_reflns_theta_full 27.58
_diffrn_reflns_theta_max 27.58
_diffrn_reflns_theta_min 2.02
_exptl_absorpt_coefficient_mu 1.355
_exptl_absorpt_correction_T_max 0.850
_exptl_absorpt_correction_T_min 0.823
_exptl_absorpt_correction_type multi-scan
_exptl_absorpt_process_details 'Bruker SADABS V2.10'
_exptl_crystal_colour blue
_exptl_crystal_density_diffrn 1.500
_exptl_crystal_density_method 'not measured'
_exptl_crystal_description Block
_exptl_crystal_F_000 772
_exptl_crystal_size_max 0.40
_exptl_crystal_size_mid 0.12
_exptl_crystal_size_min 0.12
_refine_diff_density_max 1.980
_refine_diff_density_min -0.529
_refine_diff_density_rms 0.103
_refine_ls_extinction_method none
_refine_ls_goodness_of_fit_ref 1.110
_refine_ls_hydrogen_treatment mixed
_refine_ls_matrix_type full
_refine_ls_number_parameters 300
_refine_ls_number_reflns 3669
_refine_ls_number_restraints 1
_refine_ls_restrained_S_all 1.115
_refine_ls_R_factor_all 0.0515
_refine_ls_R_factor_gt 0.0459
_refine_ls_shift/su_max 0.004
_refine_ls_shift/su_mean 0.000
_refine_ls_structure_factor_coef Fsqd
_refine_ls_weighting_details 'calc w=1/[\s^2^(Fo^2^)+(0.0710P)^2^+1.7027P] where P=(Fo^2^+2Fc^2^)/3'
_refine_ls_weighting_scheme calc
_refine_ls_wR_factor_gt 0.1162
_refine_ls_wR_factor_ref 0.1222
_reflns_number_gt 3220
_reflns_number_total 3669
_reflns_threshold_expression >2sigma(I)
_cod_data_source_file ic8011519_si_001_3.cif
_cod_data_source_block 3
_cod_depositor_comments
;
The following automatic conversions were performed:
'_symmetry_cell_setting' value 'Monoclinic' changed to 'monoclinic'
according to '/home/saulius/struct/CIF-dictionaries/cif_core.dic'
dictionary named 'cif_core.dic' version 2.4.1 from
2010-06-29.

'_exptl_absorpt_correction_type' value 'Multi-Scan' changed
to 'multi-scan' according to
'/home/saulius/struct/CIF-dictionaries/cif_core.dic' dictionary named
'cif_core.dic' version 2.4.1 from 2010-06-29.

Automatic conversion script
Id: cif_fix_enum 1527 2010-12-29 10:47:43Z saulius 
;
_cod_database_code 4306313

loop_
_symmetry_equiv_pos_as_xyz
'x, y, z'
'-x, y+1/2, -z+1/2'
'-x, -y, -z'
'x, -y-1/2, z-1/2'

loop_
_atom_site_label
_atom_site_type_symbol
_atom_site_fract_x
_atom_site_fract_y
_atom_site_fract_z
_atom_site_U_iso_or_equiv
_atom_site_adp_type
_atom_site_occupancy
_atom_site_symmetry_multiplicity
_atom_site_calc_flag
_atom_site_refinement_flags
_atom_site_disorder_assembly
_atom_site_disorder_group
H28 H 0.772(4) 1.099(2) 0.324(2) 0.026(8) Uiso 1 1 d . . .
H25 H 0.375(5) 0.964(2) 0.110(3) 0.038(9) Uiso 1 1 d . . .
H20 H 0.607(5) 0.918(2) 0.216(3) 0.039(9) Uiso 1 1 d . . .
H19 H 0.453(4) 1.043(2) 0.096(3) 0.034(9) Uiso 1 1 d . . .
H24 H 1.052(4) 1.092(2) 0.175(2) 0.027(8) Uiso 1 1 d . . .
H21 H 0.667(4) 0.9385(17) 0.110(2) 0.018(7) Uiso 1 1 d . . .
H23 H 0.708(4) 1.1186(19) 0.118(2) 0.019(7) Uiso 1 1 d . . .
H22 H 0.829(4) 1.0515(17) 0.071(2) 0.016(7) Uiso 1 1 d . . .
Cu1 Cu 0.94065(3) 0.942487(17) 0.26319(2) 0.01704(13) Uani 1 1 d . . .
N1 N 0.8289(3) 0.94756(12) 0.39432(16) 0.0172(4) Uani 1 1 d . . .
O2 O 1.0265(2) 0.92108(12) 0.12257(13) 0.0243(4) Uani 1 1 d . . .
H13 H 0.947(3) 1.1612(17) 0.2318(17) 0.019(7) Uiso 1 1 d D . .
O1 O 1.1429(2) 0.89259(11) 0.31896(13) 0.0221(4) Uani 1 1 d . . .
N2 N 0.7504(2) 1.01969(12) 0.21212(15) 0.0177(4) Uani 1 1 d . . .
C6 C 0.6917(3) 1.06175(15) 0.30681(19) 0.0190(5) Uani 1 1 d . . .
C9 C 1.3533(3) 0.76765(16) 0.51641(19) 0.0208(5) Uani 1 1 d . . .
C8 C 1.3090(3) 0.80387(14) 0.42225(19) 0.0188(5) Uani 1 1 d . . .
N3 N 0.9901(3) 0.84458(15) 0.09983(17) 0.0281(5) Uani 1 1 d . . .
C3 C 0.8714(3) 0.90334(14) 0.47515(18) 0.0179(5) Uani 1 1 d . . .
C2 C 1.0218(3) 0.85342(15) 0.47886(18) 0.0189(5) Uani 1 1 d . . .
C10 C 1.5088(3) 0.72690(16) 0.5291(2) 0.0233(5) Uani 1 1 d . . .
C1 C 1.1477(3) 0.85232(14) 0.40480(18) 0.0180(5) Uani 1 1 d . . .
C15 C 0.6171(3) 0.96286(17) 0.1675(2) 0.0213(5) Uani 1 1 d . . .
C11 C 1.6221(3) 0.72094(16) 0.4481(2) 0.0245(5) Uani 1 1 d . . .
C13 C 1.4219(3) 0.79541(16) 0.3400(2) 0.0226(5) Uani 1 1 d . . .
C12 C 1.5775(3) 0.75493(17) 0.3530(2) 0.0258(5) Uani 1 1 d . . .
C16 C 0.4441(4) 1.00169(19) 0.1438(2) 0.0289(6) Uani 1 1 d . . .
C17 C 0.8061(3) 1.08218(16) 0.13366(19) 0.0205(5) Uani 1 1 d . . .
C5 C 0.6740(3) 0.99954(15) 0.39435(18) 0.0199(5) Uani 1 1 d . . .
C18 C 0.9664(4) 1.12979(18) 0.1656(2) 0.0275(6) Uani 1 1 d D . .
O3 O 0.9023(3) 0.80855(12) 0.16494(15) 0.0315(4) Uani 1 1 d . . .
C2A C 0.7614(3) 0.90438(17) 0.56991(19) 0.0223(5) Uani 1 1 d . . .
H17 H 0.778(4) 0.967(2) 0.601(3) 0.039(9) Uiso 1 1 d . . .
H1 H 1.278(4) 0.7726(19) 0.571(2) 0.023(7) Uiso 1 1 d . . .
H2 H 1.651(4) 0.7507(19) 0.302(2) 0.023(7) Uiso 1 1 d . . .
H6 H 1.390(4) 0.8179(18) 0.281(2) 0.016(7) Uiso 1 1 d . . .
H5 H 1.033(4) 0.8212(19) 0.538(2) 0.021(7) Uiso 1 1 d . . .
H9 H 0.798(4) 0.868(2) 0.617(2) 0.023(7) Uiso 1 1 d . . .
H14 H 0.389(4) 1.019(2) 0.203(3) 0.032(9) Uiso 1 1 d . . .
H7 H 0.661(4) 1.033(2) 0.459(3) 0.037(9) Uiso 1 1 d . . .
H10 H 0.650(5) 0.896(3) 0.555(3) 0.049(11) Uiso 1 1 d . . .
H4 H 1.546(4) 0.705(2) 0.593(3) 0.034(9) Uiso 1 1 d . . .
H3 H 1.730(4) 0.698(2) 0.461(3) 0.034(9) Uiso 1 1 d . . .
H12 H 1.001(3) 1.1714(18) 0.113(2) 0.015(7) Uiso 1 1 d . . .
H16 H 0.585(4) 1.0895(18) 0.292(2) 0.015(6) Uiso 1 1 d . . .
H15 H 0.575(4) 0.9632(19) 0.386(2) 0.018(7) Uiso 1 1 d . . .

loop_
_atom_site_aniso_label
_atom_site_aniso_U_11
_atom_site_aniso_U_22
_atom_site_aniso_U_33
_atom_site_aniso_U_23
_atom_site_aniso_U_13
_atom_site_aniso_U_12
Cu1 0.01661(18) 0.01842(19) 0.01608(18) 0.00054(10) 0.00011(12) 0.00188(10)
N1 0.0149(9) 0.0200(10) 0.0168(10) -0.0021(7) 0.0008(7) 0.0006(7)
O2 0.0254(9) 0.0293(9) 0.0181(8) 0.0012(7) 0.0015(7) 0.0063(8)
O1 0.0188(8) 0.0261(9) 0.0215(8) 0.0044(7) 0.0000(6) 0.0029(7)
N2 0.0174(9) 0.0170(10) 0.0187(9) 0.0001(8) -0.0006(7) -0.0003(7)
C6 0.0197(12) 0.0177(11) 0.0195(11) -0.0010(9) -0.0001(9) 0.0020(9)
C9 0.0210(12) 0.0192(12) 0.0221(11) -0.0033(9) -0.0011(9) 0.0013(9)
C8 0.0187(11) 0.0145(11) 0.0232(11) -0.0014(9) 0.0003(9) -0.0004(8)
N3 0.0313(12) 0.0306(12) 0.0225(11) -0.0051(9) -0.0015(9) 0.0059(9)
C3 0.0182(11) 0.0169(11) 0.0187(11) -0.0015(9) -0.0001(8) -0.0005(8)
C2 0.0187(11) 0.0201(11) 0.0180(11) 0.0025(9) -0.0009(9) 0.0000(9)
C10 0.0235(12) 0.0208(12) 0.0253(12) 0.0008(10) -0.0060(10) 0.0036(9)
C1 0.0177(11) 0.0154(11) 0.0209(11) -0.0011(8) -0.0009(9) -0.0002(8)
C15 0.0211(12) 0.0205(12) 0.0223(12) 0.0002(10) -0.0026(9) -0.0017(9)
C11 0.0180(12) 0.0217(12) 0.0337(14) 0.0001(10) -0.0018(10) 0.0029(9)
C13 0.0207(12) 0.0222(12) 0.0250(12) 0.0045(10) 0.0002(10) -0.0003(9)
C12 0.0207(12) 0.0262(13) 0.0306(13) 0.0026(11) 0.0056(10) 0.0018(10)
C16 0.0210(13) 0.0314(14) 0.0343(15) -0.0006(12) -0.0059(11) 0.0011(11)
C17 0.0209(12) 0.0222(12) 0.0183(11) 0.0037(9) 0.0012(9) 0.0004(9)
C5 0.0190(11) 0.0211(12) 0.0197(11) -0.0014(9) 0.0010(9) 0.0021(9)
C18 0.0252(13) 0.0269(13) 0.0305(14) 0.0054(11) -0.0005(10) -0.0052(11)
O3 0.0340(11) 0.0287(10) 0.0316(10) -0.0036(8) -0.0021(8) -0.0030(8)
C2A 0.0225(12) 0.0249(13) 0.0196(11) 0.0019(10) 0.0017(9) 0.0008(10)

loop_
_atom_type_symbol
_atom_type_description
_atom_type_scat_dispersion_real
_atom_type_scat_dispersion_imag
_atom_type_scat_source
C C 0.0033 0.0016 'International Tables Vol C Tables 4.2.6.8 and 6.1.1.4'
H H 0.0000 0.0000 'International Tables Vol C Tables 4.2.6.8 and 6.1.1.4'
N N 0.0061 0.0033 'International Tables Vol C Tables 4.2.6.8 and 6.1.1.4'
O O 0.0106 0.0060 'International Tables Vol C Tables 4.2.6.8 and 6.1.1.4'
Cu Cu 0.3201 1.2651 'International Tables Vol C Tables 4.2.6.8 and 6.1.1.4'

loop_
_geom_angle_atom_site_label_1
_geom_angle_atom_site_label_2
_geom_angle_atom_site_label_3
_geom_angle
_geom_angle_site_symmetry_1
_geom_angle_site_symmetry_3
_geom_angle_publ_flag
O1 Cu1 N1 93.62(8) . . ?
O1 Cu1 O2 89.47(7) . . ?
N1 Cu1 O2 169.78(8) . . ?
O1 Cu1 N2 167.44(8) . . ?
N1 Cu1 N2 85.79(8) . . ?
O2 Cu1 N2 93.29(8) . . ?
C3 N1 C5 120.7(2) . . ?
C3 N1 Cu1 125.04(17) . . ?
C5 N1 Cu1 113.90(15) . . ?
N3 O2 Cu1 107.40(15) . . ?
C1 O1 Cu1 123.77(15) . . ?
C6 N2 C17 110.84(19) . . ?
C6 N2 C15 112.22(19) . . ?
C17 N2 C15 110.45(19) . . ?
C6 N2 Cu1 103.70(14) . . ?
C17 N2 Cu1 114.30(14) . . ?
C15 N2 Cu1 105.09(14) . . ?
N2 C6 C5 110.75(19) . . ?
C10 C9 C8 120.6(2) . . ?
C9 C8 C13 118.4(2) . . ?
C9 C8 C1 123.4(2) . . ?
C13 C8 C1 118.1(2) . . ?
O3 N3 O2 114.2(2) . . ?
N1 C3 C2 122.4(2) . . ?
N1 C3 C2A 120.5(2) . . ?
C2 C3 C2A 117.1(2) . . ?
C1 C2 C3 125.3(2) . . ?
C11 C10 C9 120.6(2) . . ?
O1 C1 C2 125.4(2) . . ?
O1 C1 C8 114.1(2) . . ?
C2 C1 C8 120.4(2) . . ?
N2 C15 C16 116.5(2) . . ?
C10 C11 C12 119.3(2) . . ?
C12 C13 C8 120.7(2) . . ?
C13 C12 C11 120.2(2) . . ?
N2 C17 C18 113.2(2) . . ?
N1 C5 C6 106.92(19) . . ?

loop_
_geom_bond_atom_site_label_1
_geom_bond_atom_site_label_2
_geom_bond_distance
_geom_bond_site_symmetry_2
_geom_bond_publ_flag
Cu1 O1 1.9114(17) . ?
Cu1 N1 1.925(2) . ?
Cu1 O2 1.9839(18) . ?
Cu1 N2 2.043(2) . ?
N1 C3 1.309(3) . ?
N1 C5 1.472(3) . ?
O2 N3 1.294(3) . ?
O1 C1 1.290(3) . ?
N2 C6 1.481(3) . ?
N2 C17 1.498(3) . ?
N2 C15 1.499(3) . ?
C6 C5 1.521(3) . ?
C9 C10 1.390(4) . ?
C9 C8 1.396(3) . ?
C8 C13 1.400(3) . ?
C8 C1 1.499(3) . ?
N3 O3 1.238(3) . ?
C3 C2 1.424(3) . ?
C3 C2A 1.510(3) . ?
C2 C1 1.385(3) . ?
C10 C11 1.386(4) . ?
C15 C16 1.520(4) . ?
C11 C12 1.394(4) . ?
C13 C12 1.390(4) . ?
C17 C18 1.524(4) . ?
